data_4089164
loop_
_publ_author_name
'Alabau, Roberto G.'
'Esteruelas, Miguel A.'
'Oliv\'an, Montserrat'
'O\~nate, Enrique'
'Palacios, Adri\'an U.'
'Tsai, Jui-Yi'
'Xia, Chuanjun'

_publ_section_title
;
 Osmium(II) Complexes Containing a Dianionic CCCC-Donor Tetradentate
 Ligand
;
_journal_issue 23
_journal_name_full Organometallics
_journal_page_first 3981
_journal_paper_doi 10.1021/acs.organomet.6b00776
_journal_volume 35
_journal_year 2016
_chemical_formula_sum 'C38 H41 N4 O Os P'
_chemical_formula_weight 790.92
_space_group_IT_number 14
_space_group_name_Hall '-P 2yn'
_space_group_name_H-M_alt 'P 1 21/n 1'
_symmetry_cell_setting monoclinic
_symmetry_space_group_name_H-M 'P 1 21/n 1'
_atom_sites_solution_hydrogens geom
_atom_sites_solution_primary direct
_atom_sites_solution_secondary difmap
_audit_creation_method SHELXL-97
_cell_angle_alpha 90.00
_cell_angle_beta 100.785(2)
_cell_angle_gamma 90.00
_cell_formula_units_Z 4
_cell_length_a 13.485(2)
_cell_length_b 15.011(3)
_cell_length_c 16.212(3)
_cell_measurement_reflns_used 4437
_cell_measurement_temperature 130(2)
_cell_measurement_theta_max 25
_cell_measurement_theta_min 2
_cell_volume 3223.7(10)
_computing_cell_refinement 'SAINT+ v. 7.56a (Bruker AXS, 2008)'
_computing_data_collection 'apex2 v. 7.0 (Bruker AXS, 2009)'
_computing_data_reduction 'SAINT+ v. 7.56a (Bruker AXS, 2008)'
_computing_molecular_graphics 'XP, SHELXTL v. 6.14 (Bruker, 2000)'
_computing_publication_material 'XCIF, SHELXTL v. 6.14 (Bruker, 2000)'
_computing_structure_refinement 'SHELXL-97 (Sheldrick, 1997)'
_computing_structure_solution 'SHELXS-97 (Sheldrick, 1990)'
_diffrn_ambient_temperature 130(2)
_diffrn_detector_area_resol_mean 8.33
_diffrn_measured_fraction_theta_full 0.998
_diffrn_measured_fraction_theta_max 0.998
_diffrn_measurement_device_type 'Bruker APEX DUO system'
_diffrn_measurement_method '\w rotations with narrow frames'
_diffrn_radiation_monochromator graphite
_diffrn_radiation_source 'normal-focus sealed tube'
_diffrn_radiation_type MoK\a
_diffrn_radiation_wavelength 0.71073
_diffrn_reflns_av_R_equivalents 0.0713
_diffrn_reflns_av_sigmaI/netI 0.0667
_diffrn_reflns_limit_h_max 16
_diffrn_reflns_limit_h_min -16
_diffrn_reflns_limit_k_max 18
_diffrn_reflns_limit_k_min -18
_diffrn_reflns_limit_l_max 19
_diffrn_reflns_limit_l_min -19
_diffrn_reflns_number 22489
_diffrn_reflns_theta_full 25.60
_diffrn_reflns_theta_max 25.60
_diffrn_reflns_theta_min 1.81
_diffrn_standards_decay_% 0
_exptl_absorpt_coefficient_mu 4.043
_exptl_absorpt_correction_T_max 0.862
_exptl_absorpt_correction_T_min 0.631
_exptl_absorpt_correction_type multi-scan
_exptl_absorpt_process_details
;
Absorption correction performed with SADABS program. This is based on the
method of Blessing: Blessing, R. H., Acta Crystallogr., Sect. A 1995, 51, 33.

SADABS: Area-Detector Absorption Correction. Bruker-AXS 
within SAINT+ package, v. 6.1 (2000).
;
_exptl_crystal_colour yellow
_exptl_crystal_density_diffrn 1.630
_exptl_crystal_density_method 'not measured'
_exptl_crystal_description 'irregular block'
_exptl_crystal_F_000 1584
_exptl_crystal_size_max 0.14
_exptl_crystal_size_mid 0.12
_exptl_crystal_size_min 0.03
_refine_diff_density_max 3.495
_refine_diff_density_min -1.786
_refine_diff_density_rms 0.177
_refine_ls_extinction_coef 0.00037(13)
_refine_ls_extinction_expression Fc^*^=kFc[1+0.001xFc^2^\l^3^/sin(2\q)]^-1/4^
_refine_ls_extinction_method SHELXL
_refine_ls_goodness_of_fit_ref 1.033
_refine_ls_hydrogen_treatment mixed
_refine_ls_matrix_type full
_refine_ls_number_parameters 413
_refine_ls_number_reflns 6061
_refine_ls_number_restraints 50
_refine_ls_restrained_S_all 1.032
_refine_ls_R_factor_all 0.0817
_refine_ls_R_factor_gt 0.0509
_refine_ls_shift/su_max 0.001
_refine_ls_shift/su_mean 0.000
_refine_ls_structure_factor_coef Fsqd
_refine_ls_weighting_details 'calc w=1/[\s^2^(Fo^2^)+(0.0722P)^2^+0.0000P] where P=(Fo^2^+2Fc^2^)/3'
_refine_ls_weighting_scheme calc
_refine_ls_wR_factor_gt 0.1144
_refine_ls_wR_factor_ref 0.1259
_reflns_number_gt 4295
_reflns_number_total 6061
_reflns_threshold_expression >2sigma(I)
_cod_data_source_file om6b00776_si_002.cif
_cod_data_source_block 4-enrique223
_cod_original_cell_volume 3223.6(10)
_cod_original_sg_symbol_H-M P21/n
_cod_database_code 4089164

loop_
_symmetry_equiv_pos_as_xyz
'x, y, z'
'-x+1/2, y+1/2, -z+1/2'
'-x, -y, -z'
'x-1/2, -y-1/2, z-1/2'

loop_
_atom_site_label
_atom_site_type_symbol
_atom_site_fract_x
_atom_site_fract_y
_atom_site_fract_z
_atom_site_U_iso_or_equiv
_atom_site_adp_type
_atom_site_occupancy
_atom_site_symmetry_multiplicity
_atom_site_calc_flag
_atom_site_refinement_flags
Os Os 0.52288(2) 0.21913(2) 0.766111(19) 0.02717(13) Uani 1 1 d .
P1 P 0.51258(17) 0.30714(14) 0.63943(14) 0.0288(5) Uani 1 1 d .
N1 N 0.5673(5) 0.0530(4) 0.8631(4) 0.0305(16) Uani 1 1 d .
N2 N 0.5809(5) 0.1603(5) 0.9563(4) 0.0335(16) Uani 1 1 d .
N3 N 0.4861(5) 0.3500(5) 0.9066(4) 0.0344(17) Uani 1 1 d .
N4 N 0.3490(5) 0.3106(4) 0.8171(4) 0.0285(15) Uani 1 1 d D
O1 O 0.7449(5) 0.2658(5) 0.8191(4) 0.060(2) Uani 1 1 d .
C1 C 0.5530(6) 0.0904(5) 0.7192(5) 0.0280(18) Uani 1 1 d .
C2 C 0.5515(7) 0.0580(6) 0.6376(5) 0.037(2) Uani 1 1 d .
H2 H 0.5454 0.0997 0.5929 0.045 Uiso 1 1 calc R
C3 C 0.5586(7) -0.0322(6) 0.6190(6) 0.042(2) Uani 1 1 d .
H3 H 0.5624 -0.0501 0.5635 0.050 Uiso 1 1 calc R
C4 C 0.5601(7) -0.0952(6) 0.6807(6) 0.045(2) Uani 1 1 d .
H4 H 0.5606 -0.1568 0.6675 0.055 Uiso 1 1 calc R
C5 C 0.5609(7) -0.0672(6) 0.7628(6) 0.041(2) Uani 1 1 d .
H5 H 0.5614 -0.1095 0.8065 0.049 Uiso 1 1 calc R
C6 C 0.5608(6) 0.0215(6) 0.7791(5) 0.0320(19) Uani 1 1 d .
C7 C 0.5523(6) 0.1437(5) 0.8717(5) 0.0294(18) Uani 1 1 d .
C8 C 0.6009(6) 0.0140(6) 0.9417(6) 0.038(2) Uani 1 1 d .
C9 C 0.6276(7) -0.0724(7) 0.9690(6) 0.046(2) Uani 1 1 d .
H9 H 0.6251 -0.1202 0.9302 0.055 Uiso 1 1 calc R
C10 C 0.6574(7) -0.0862(8) 1.0536(7) 0.053(3) Uani 1 1 d .
H10 H 0.6759 -0.1446 1.0731 0.064 Uiso 1 1 calc R
C11 C 0.6614(7) -0.0189(7) 1.1107(6) 0.052(3) Uani 1 1 d .
H11 H 0.6804 -0.0315 1.1690 0.062 Uiso 1 1 calc R
C12 C 0.6382(6) 0.0669(6) 1.0845(5) 0.040(2) Uani 1 1 d .
H12 H 0.6436 0.1146 1.1236 0.048 Uiso 1 1 calc R
C13 C 0.6067(7) 0.0814(6) 0.9999(5) 0.037(2) Uani 1 1 d .
C14 C 0.5844(7) 0.2422(6) 1.0036(5) 0.041(2) Uani 1 1 d .
H14A H 0.6456 0.2404 1.0482 0.049 Uiso 1 1 calc R
H14B H 0.5254 0.2428 1.0319 0.049 Uiso 1 1 calc R
C15 C 0.5852(7) 0.3304(6) 0.9563(5) 0.038(2) Uani 1 1 d .
H15A H 0.6057 0.3792 0.9970 0.046 Uiso 1 1 calc R
H15B H 0.6354 0.3270 0.9189 0.046 Uiso 1 1 calc R
C16 C 0.4557(7) 0.3060(5) 0.8326(5) 0.0301(19) Uani 1 1 d .
C17 C 0.4063(7) 0.3804(5) 0.9403(5) 0.0307(19) Uani 1 1 d .
C18 C 0.4036(7) 0.4257(5) 1.0141(5) 0.039(2) Uani 1 1 d .
H18 H 0.4637 0.4399 1.0527 0.046 Uiso 1 1 calc R
C19 C 0.3093(8) 0.4496(6) 1.0294(6) 0.048(3) Uani 1 1 d .
H19 H 0.3047 0.4793 1.0803 0.058 Uiso 1 1 calc R
C20 C 0.2233(8) 0.4316(6) 0.9735(6) 0.046(2) Uani 1 1 d .
H20 H 0.1605 0.4511 0.9855 0.055 Uiso 1 1 calc R
C21 C 0.2242(7) 0.3852(6) 0.8982(6) 0.039(2) Uani 1 1 d .
H21 H 0.1639 0.3727 0.8593 0.047 Uiso 1 1 calc R
C22 C 0.3178(6) 0.3586(5) 0.8838(5) 0.0316(19) Uani 1 1 d .
C23 C 0.2994(5) 0.2441(4) 0.7622(4) 0.0306(10) Uani 1 1 d DU
C24 C 0.1937(6) 0.2394(6) 0.7475(5) 0.0328(10) Uani 1 1 d U
H24 H 0.1540 0.2832 0.7685 0.039 Uiso 1 1 calc R
C25 C 0.1501(6) 0.1666(6) 0.7003(5) 0.0346(10) Uani 1 1 d U
H25 H 0.0789 0.1590 0.6894 0.041 Uiso 1 1 calc R
C26 C 0.2106(6) 0.1060(6) 0.6699(5) 0.0341(10) Uani 1 1 d U
H26 H 0.1809 0.0566 0.6379 0.041 Uiso 1 1 calc R
C27 C 0.3157(6) 0.1165(6) 0.6855(5) 0.0330(10) Uani 1 1 d U
H27 H 0.3551 0.0741 0.6625 0.040 Uiso 1 1 calc R
C28 C 0.3647(6) 0.1856(5) 0.7329(5) 0.0310(10) Uani 1 1 d DU
C29 C 0.6573(7) 0.2482(6) 0.7972(5) 0.034(2) Uani 1 1 d .
C30 C 0.6028(7) 0.2779(6) 0.5684(5) 0.037(2) Uani 1 1 d .
H30 H 0.5733 0.2238 0.5372 0.045 Uiso 1 1 calc R
C31 C 0.7068(7) 0.2485(6) 0.6155(6) 0.042(2) Uani 1 1 d .
H31A H 0.7504 0.2354 0.5749 0.063 Uiso 1 1 calc R
H31B H 0.6997 0.1950 0.6485 0.063 Uiso 1 1 calc R
H31C H 0.7370 0.2964 0.6531 0.063 Uiso 1 1 calc R
C32 C 0.6144(8) 0.3458(8) 0.5001(6) 0.060(3) Uani 1 1 d .
H32A H 0.6458 0.4002 0.5264 0.089 Uiso 1 1 calc R
H32B H 0.5478 0.3601 0.4670 0.089 Uiso 1 1 calc R
H32C H 0.6570 0.3204 0.4632 0.089 Uiso 1 1 calc R
C33 C 0.5332(7) 0.4288(5) 0.6577(6) 0.039(2) Uani 1 1 d .
H33 H 0.5264 0.4569 0.6010 0.047 Uiso 1 1 calc R
C34 C 0.4508(8) 0.4701(6) 0.6991(7) 0.055(3) Uani 1 1 d .
H34A H 0.4550 0.4451 0.7555 0.082 Uiso 1 1 calc R
H34B H 0.3844 0.4569 0.6651 0.082 Uiso 1 1 calc R
H34C H 0.4604 0.5348 0.7031 0.082 Uiso 1 1 calc R
C35 C 0.6380(8) 0.4537(6) 0.7060(7) 0.066(3) Uani 1 1 d .
H35A H 0.6461 0.5186 0.7055 0.099 Uiso 1 1 calc R
H35B H 0.6896 0.4257 0.6793 0.099 Uiso 1 1 calc R
H35C H 0.6455 0.4329 0.7641 0.099 Uiso 1 1 calc R
C36 C 0.3880(6) 0.3054(6) 0.5658(5) 0.032(2) Uani 1 1 d .
H36 H 0.3355 0.3058 0.6020 0.039 Uiso 1 1 calc R
C37 C 0.3619(7) 0.3829(7) 0.5044(6) 0.049(3) Uani 1 1 d .
H37A H 0.4140 0.3883 0.4699 0.074 Uiso 1 1 calc R
H37B H 0.3587 0.4382 0.5359 0.074 Uiso 1 1 calc R
H37C H 0.2964 0.3718 0.4681 0.074 Uiso 1 1 calc R
C38 C 0.3752(7) 0.2183(6) 0.5187(6) 0.042(2) Uani 1 1 d .
H38A H 0.3064 0.2143 0.4862 0.064 Uiso 1 1 calc R
H38B H 0.3873 0.1688 0.5588 0.064 Uiso 1 1 calc R
H38C H 0.4236 0.2152 0.4807 0.064 Uiso 1 1 calc R

loop_
_atom_site_aniso_label
_atom_site_aniso_U_11
_atom_site_aniso_U_22
_atom_site_aniso_U_33
_atom_site_aniso_U_23
_atom_site_aniso_U_13
_atom_site_aniso_U_12
Os 0.0367(2) 0.02074(17) 0.02078(18) 0.00178(15) -0.00317(12) 0.00002(16)
P1 0.0394(12) 0.0202(10) 0.0246(11) 0.0037(8) 0.0003(9) -0.0002(9)
N1 0.035(4) 0.025(4) 0.029(4) 0.008(3) -0.001(3) 0.002(3)
N2 0.045(4) 0.029(4) 0.024(4) 0.008(3) -0.003(3) 0.004(3)
N3 0.050(5) 0.024(4) 0.025(4) 0.000(3) -0.002(3) -0.005(3)
N4 0.037(4) 0.019(3) 0.027(4) -0.001(3) -0.002(3) 0.002(3)
O1 0.049(4) 0.080(6) 0.044(4) 0.010(4) -0.008(3) -0.019(4)
C1 0.029(4) 0.020(4) 0.031(5) 0.009(3) -0.006(4) -0.001(3)
C2 0.057(6) 0.022(4) 0.032(5) -0.003(4) 0.005(4) -0.005(4)
C3 0.059(6) 0.035(5) 0.034(5) -0.011(4) 0.015(5) -0.007(4)
C4 0.060(6) 0.023(5) 0.052(6) -0.003(4) 0.006(5) 0.003(4)
C5 0.052(6) 0.028(5) 0.042(5) 0.012(4) 0.008(5) 0.009(4)
C6 0.036(5) 0.031(5) 0.027(5) -0.004(4) 0.001(4) 0.000(4)
C7 0.041(5) 0.024(4) 0.022(4) -0.004(3) 0.001(4) -0.001(4)
C8 0.037(5) 0.036(5) 0.037(5) 0.018(4) -0.003(4) 0.003(4)
C9 0.050(6) 0.041(6) 0.045(6) 0.016(5) 0.008(5) 0.008(5)
C10 0.048(6) 0.056(7) 0.055(7) 0.031(6) 0.007(5) 0.008(5)
C11 0.043(6) 0.071(8) 0.037(6) 0.028(6) -0.004(5) -0.004(5)
C12 0.040(5) 0.051(6) 0.025(5) 0.013(4) -0.008(4) -0.005(4)
C13 0.040(5) 0.037(5) 0.029(5) 0.008(4) -0.004(4) 0.002(4)
C14 0.054(6) 0.042(5) 0.023(5) 0.001(4) -0.004(4) 0.005(4)
C15 0.047(5) 0.034(5) 0.027(5) 0.000(4) -0.011(4) -0.002(4)
C16 0.053(5) 0.016(4) 0.020(4) 0.005(3) 0.001(4) -0.004(4)
C17 0.044(5) 0.022(4) 0.023(4) 0.005(3) 0.001(4) -0.003(4)
C18 0.059(6) 0.023(4) 0.032(5) -0.003(4) 0.003(4) -0.008(4)
C19 0.082(8) 0.024(5) 0.038(6) -0.005(4) 0.011(5) -0.006(5)
C20 0.058(6) 0.034(5) 0.049(6) 0.000(4) 0.019(5) 0.007(5)
C21 0.053(6) 0.031(5) 0.034(5) 0.000(4) 0.011(4) -0.003(4)
C22 0.043(5) 0.021(4) 0.032(5) -0.001(3) 0.008(4) 0.000(4)
C23 0.034(2) 0.032(2) 0.023(2) 0.0133(17) 0.0017(18) -0.0056(18)
C24 0.035(2) 0.034(2) 0.026(2) 0.0100(18) -0.0008(19) -0.0049(19)
C25 0.037(2) 0.035(2) 0.028(2) 0.0095(19) -0.0021(19) -0.0058(18)
C26 0.039(2) 0.034(2) 0.027(2) 0.0097(18) -0.0021(19) -0.0060(18)
C27 0.038(2) 0.032(2) 0.026(2) 0.0111(17) -0.0012(19) -0.0058(19)
C28 0.036(2) 0.030(2) 0.024(2) 0.0122(18) 0.0006(18) -0.0052(18)
C29 0.043(5) 0.036(4) 0.018(4) -0.002(3) -0.005(4) 0.015(4)
C30 0.047(5) 0.033(5) 0.031(5) -0.001(4) 0.008(4) 0.000(4)
C31 0.046(5) 0.040(5) 0.041(6) -0.003(4) 0.011(4) -0.002(4)
C32 0.063(7) 0.070(8) 0.049(6) 0.028(6) 0.020(5) 0.005(6)
C33 0.056(6) 0.013(4) 0.046(6) 0.005(4) 0.002(5) 0.007(4)
C34 0.084(8) 0.030(5) 0.051(6) 0.008(5) 0.015(6) 0.007(5)
C35 0.080(8) 0.025(5) 0.078(8) -0.008(5) -0.025(6) -0.003(5)
C36 0.038(5) 0.034(5) 0.023(4) 0.007(3) 0.000(4) 0.003(4)
C37 0.047(6) 0.056(6) 0.042(6) 0.019(5) 0.002(5) 0.012(5)
C38 0.047(5) 0.049(6) 0.027(5) -0.002(4) -0.005(4) -0.012(5)

loop_
_atom_type_symbol
_atom_type_description
_atom_type_scat_dispersion_real
_atom_type_scat_dispersion_imag
_atom_type_scat_source
C C 0.0033 0.0016 'International Tables Vol C Tables 4.2.6.8 and 6.1.1.4'
H H 0.0000 0.0000 'International Tables Vol C Tables 4.2.6.8 and 6.1.1.4'
N N 0.0061 0.0033 'International Tables Vol C Tables 4.2.6.8 and 6.1.1.4'
O O 0.0106 0.0060 'International Tables Vol C Tables 4.2.6.8 and 6.1.1.4'
P P 0.1023 0.0942 'International Tables Vol C Tables 4.2.6.8 and 6.1.1.4'
Os Os -1.2165 7.6030 'International Tables Vol C Tables 4.2.6.8 and 6.1.1.4'

loop_
_geom_angle_atom_site_label_1
_geom_angle_atom_site_label_2
_geom_angle_atom_site_label_3
_geom_angle
C29 Os C16 102.6(4)
C29 Os C7 82.8(3)
C16 Os C7 86.9(3)
C29 Os C1 94.0(3)
C16 Os C1 155.3(3)
C7 Os C1 77.0(3)
C29 Os C28 178.6(3)
C16 Os C28 76.2(3)
C7 Os C28 96.2(3)
C1 Os C28 86.9(3)
C29 Os P1 90.0(3)
C16 Os P1 98.1(2)
C7 Os P1 172.0(2)
C1 Os P1 100.1(2)
C28 Os P1 91.0(2)
C33 P1 C36 101.8(4)
C33 P1 C30 103.4(4)
C36 P1 C30 102.3(4)
C33 P1 Os 114.6(3)
C36 P1 Os 115.8(3)
C30 P1 Os 116.8(3)
C7 N1 C8 110.3(7)
C7 N1 C6 115.8(7)
C8 N1 C6 133.0(7)
C7 N2 C13 110.4(7)
C7 N2 C14 131.2(7)
C13 N2 C14 118.4(7)
C16 N3 C17 112.4(7)
C16 N3 C15 118.9(7)
C17 N3 C15 123.6(7)
C16 N4 C23 114.9(6)
C16 N4 C22 109.0(6)
C23 N4 C22 131.3(7)
C2 C1 C6 112.4(7)
C2 C1 Os 132.4(6)
C6 C1 Os 114.3(6)
C3 C2 C1 123.4(8)
C3 C2 H2 118.3
C1 C2 H2 118.3
C4 C3 C2 120.2(8)
C4 C3 H3 119.9
C2 C3 H3 119.9
C3 C4 C5 119.0(8)
C3 C4 H4 120.5
C5 C4 H4 120.5
C6 C5 C4 118.7(8)
C6 C5 H5 120.7
C4 C5 H5 120.7
C5 C6 C1 126.1(8)
C5 C6 N1 120.4(8)
C1 C6 N1 113.5(7)
N2 C7 N1 105.0(7)
N2 C7 Os 135.5(6)
N1 C7 Os 118.2(5)
C13 C8 C9 119.2(8)
C13 C8 N1 106.6(7)
C9 C8 N1 134.2(9)
C10 C9 C8 117.8(10)
C10 C9 H9 121.1
C8 C9 H9 121.1
C11 C10 C9 122.4(10)
C11 C10 H10 118.8
C9 C10 H10 118.8
C10 C11 C12 120.4(9)
C10 C11 H11 119.8
C12 C11 H11 119.8
C11 C12 C13 117.8(10)
C11 C12 H12 121.1
C13 C12 H12 121.1
C8 C13 C12 122.4(8)
C8 C13 N2 107.5(7)
C12 C13 N2 130.0(9)
N2 C14 C15 118.2(7)
N2 C14 H14A 107.8
C15 C14 H14A 107.8
N2 C14 H14B 107.8
C15 C14 H14B 107.8
H14A C14 H14B 107.1
N3 C15 C14 111.1(7)
N3 C15 H15A 109.4
C14 C15 H15A 109.4
N3 C15 H15B 109.4
C14 C15 H15B 109.4
H15A C15 H15B 108.0
N3 C16 N4 105.1(7)
N3 C16 Os 133.9(7)
N4 C16 Os 118.8(5)
N3 C17 C18 131.1(8)
N3 C17 C22 107.3(7)
C18 C17 C22 121.6(8)
C17 C18 C19 117.1(8)
C17 C18 H18 121.5
C19 C18 H18 121.5
C20 C19 C18 121.7(9)
C20 C19 H19 119.2
C18 C19 H19 119.2
C19 C20 C21 122.2(9)
C19 C20 H20 118.9
C21 C20 H20 118.9
C22 C21 C20 116.4(9)
C22 C21 H21 121.8
C20 C21 H21 121.8
C21 C22 C17 121.0(8)
C21 C22 N4 132.9(8)
C17 C22 N4 106.1(7)
C28 C23 C24 126.9(7)
C28 C23 N4 113.8(6)
C24 C23 N4 119.1(7)
C25 C24 C23 116.2(8)
C25 C24 H24 121.9
C23 C24 H24 121.9
C26 C25 C24 119.8(8)
C26 C25 H25 120.1
C24 C25 H25 120.1
C25 C26 C27 120.7(8)
C25 C26 H26 119.7
C27 C26 H26 119.7
C28 C27 C26 123.2(8)
C28 C27 H27 118.4
C26 C27 H27 118.4
C27 C28 C23 113.3(7)
C27 C28 Os 131.4(6)
C23 C28 Os 115.3(5)
O1 C29 Os 178.4(8)
C31 C30 C32 110.0(8)
C31 C30 P1 113.6(6)
C32 C30 P1 117.0(7)
C31 C30 H30 105.0
C32 C30 H30 105.0
P1 C30 H30 105.0
C30 C31 H31A 109.5
C30 C31 H31B 109.5
H31A C31 H31B 109.5
C30 C31 H31C 109.5
H31A C31 H31C 109.5
H31B C31 H31C 109.5
C30 C32 H32A 109.5
C30 C32 H32B 109.5
H32A C32 H32B 109.5
C30 C32 H32C 109.5
H32A C32 H32C 109.5
H32B C32 H32C 109.5
C35 C33 C34 110.7(8)
C35 C33 P1 114.7(6)
C34 C33 P1 111.6(6)
C35 C33 H33 106.4
C34 C33 H33 106.4
P1 C33 H33 106.4
C33 C34 H34A 109.5
C33 C34 H34B 109.5
H34A C34 H34B 109.5
C33 C34 H34C 109.5
H34A C34 H34C 109.5
H34B C34 H34C 109.5
C33 C35 H35A 109.5
C33 C35 H35B 109.5
H35A C35 H35B 109.5
C33 C35 H35C 109.5
H35A C35 H35C 109.5
H35B C35 H35C 109.5
C38 C36 C37 109.8(7)
C38 C36 P1 109.8(6)
C37 C36 P1 118.3(6)
C38 C36 H36 106.0
C37 C36 H36 106.0
P1 C36 H36 106.0
C36 C37 H37A 109.5
C36 C37 H37B 109.5
H37A C37 H37B 109.5
C36 C37 H37C 109.5
H37A C37 H37C 109.5
H37B C37 H37C 109.5
C36 C38 H38A 109.5
C36 C38 H38B 109.5
H38A C38 H38B 109.5
C36 C38 H38C 109.5
H38A C38 H38C 109.5
H38B C38 H38C 109.5

loop_
_geom_bond_atom_site_label_1
_geom_bond_atom_site_label_2
_geom_bond_distance
Os C29 1.840(9)
Os C16 2.011(8)
Os C7 2.029(8)
Os C1 2.144(8)
Os C28 2.159(8)
Os P1 2.424(2)
P1 C33 1.862(8)
P1 C36 1.870(9)
P1 C30 1.876(9)
N1 C7 1.387(10)
N1 C8 1.398(10)
N1 C6 1.429(10)
N2 C7 1.377(10)
N2 C13 1.390(10)
N2 C14 1.445(11)
N3 C16 1.363(10)
N3 C17 1.374(11)
N3 C15 1.456(10)
N4 C16 1.416(11)
N4 C23 1.419(5)
N4 C22 1.427(10)
O1 C29 1.198(10)
C1 C2 1.406(11)
C1 C6 1.408(11)
C2 C3 1.394(12)
C2 H2 0.9500
C3 C4 1.374(12)
C3 H3 0.9500
C4 C5 1.394(13)
C4 H4 0.9500
C5 C6 1.358(12)
C5 H5 0.9500
C8 C13 1.374(13)
C8 C9 1.396(12)
C9 C10 1.371(13)
C9 H9 0.9500
C10 C11 1.364(15)
C10 H10 0.9500
C11 C12 1.374(13)
C11 H11 0.9500
C12 C13 1.375(11)
C12 H12 0.9500
C14 C15 1.532(12)
C14 H14A 0.9900
C14 H14B 0.9900
C15 H15A 0.9900
C15 H15B 0.9900
C17 C18 1.384(12)
C17 C22 1.399(11)
C18 C19 1.387(13)
C18 H18 0.9500
C19 C20 1.359(13)
C19 H19 0.9500
C20 C21 1.407(12)
C20 H20 0.9500
C21 C22 1.384(12)
C21 H21 0.9500
C23 C28 1.389(5)
C23 C24 1.402(10)
C24 C25 1.400(12)
C24 H24 0.9500
C25 C26 1.373(12)
C25 H25 0.9500
C26 C27 1.400(11)
C26 H26 0.9500
C27 C28 1.384(11)
C27 H27 0.9500
C30 C31 1.531(12)
C30 C32 1.534(12)
C30 H30 1.0000
C31 H31A 0.9800
C31 H31B 0.9800
C31 H31C 0.9800
C32 H32A 0.9800
C32 H32B 0.9800
C32 H32C 0.9800
C33 C35 1.529(13)
C33 C34 1.531(13)
C33 H33 1.0000
C34 H34A 0.9800
C34 H34B 0.9800
C34 H34C 0.9800
C35 H35A 0.9800
C35 H35B 0.9800
C35 H35C 0.9800
C36 C38 1.507(12)
C36 C37 1.529(11)
C36 H36 1.0000
C37 H37A 0.9800
C37 H37B 0.9800
C37 H37C 0.9800
C38 H38A 0.9800
C38 H38B 0.9800
C38 H38C 0.9800
